data_4319699
loop_
_publ_author_name
'Robert C. Finn'
'Jon Zubieta'

_publ_section_title
;
 A New Class of Organic-Inorganic Hybrid Materials: Hydrothermal Synthesis
 and Structural Characterization of Bimetallic Organophosphonate Oxide
 Phases of the Mo/Cu/O/RPO32-Family
;
_journal_name_full 'Inorganic Chemistry'
_journal_page_first 2466
_journal_page_last 2467
_journal_paper_doi 10.1021/ic0100018
_journal_volume 40
_journal_year 2001
_chemical_formula_sum 'C13 H14 Cu Mo2 N2 O11 P'
_chemical_formula_weight 660.65
_chemical_name_systematic
;

  ?

;
_space_group_IT_number 2
_symmetry_cell_setting triclinic
_symmetry_space_group_name_Hall '-P 1'
_symmetry_space_group_name_H-M 'P -1'
_atom_sites_solution_hydrogens geom
_atom_sites_solution_primary direct
_atom_sites_solution_secondary difmap
_audit_creation_method SHELXL-97
_cell_angle_alpha 101.1370(10)
_cell_angle_beta 104.176(2)
_cell_angle_gamma 110.0660(10)
_cell_formula_units_Z 2
_cell_length_a 7.9401(7)
_cell_length_b 10.4771(9)
_cell_length_c 12.8953(11)
_cell_measurement_temperature 293(2)
_cell_volume 930.60(14)
_computing_structure_refinement 'SHELXL-97 (Sheldrick, 1997)'
_computing_structure_solution 'SHELXS-97 (Sheldrick, 1990)'
_diffrn_ambient_temperature 293(2)
_diffrn_measured_fraction_theta_full 0.932
_diffrn_measured_fraction_theta_max 0.932
_diffrn_radiation_monochromator graphite
_diffrn_radiation_source 'fine-focus sealed tube'
_diffrn_radiation_type MoK\a
_diffrn_radiation_wavelength 0.71073
_diffrn_reflns_av_R_equivalents 0.0205
_diffrn_reflns_av_sigmaI/netI 0.0430
_diffrn_reflns_limit_h_max 10
_diffrn_reflns_limit_h_min -6
_diffrn_reflns_limit_k_max 13
_diffrn_reflns_limit_k_min -13
_diffrn_reflns_limit_l_max 16
_diffrn_reflns_limit_l_min -17
_diffrn_reflns_number 6279
_diffrn_reflns_theta_full 28.32
_diffrn_reflns_theta_max 28.32
_diffrn_reflns_theta_min 1.71
_exptl_absorpt_coefficient_mu 2.610
_exptl_crystal_density_diffrn 2.358
_exptl_crystal_density_method 'not measured'
_exptl_crystal_F_000 644
_refine_diff_density_max 1.745
_refine_diff_density_min -1.096
_refine_diff_density_rms 0.212
_refine_ls_extinction_method none
_refine_ls_goodness_of_fit_ref 1.146
_refine_ls_hydrogen_treatment mixed
_refine_ls_matrix_type full
_refine_ls_number_parameters 279
_refine_ls_number_reflns 4314
_refine_ls_number_restraints 0
_refine_ls_restrained_S_all 1.146
_refine_ls_R_factor_all 0.0598
_refine_ls_R_factor_gt 0.0480
_refine_ls_shift/su_max 6.456
_refine_ls_shift/su_mean 0.023
_refine_ls_structure_factor_coef Fsqd
_refine_ls_weighting_details 'calc w=1/[\s^2^(Fo^2^)+(0.0001P)^2^+17.8147P] where P=(Fo^2^+2Fc^2^)/3'
_refine_ls_weighting_scheme calc
_refine_ls_wR_factor_gt 0.1104
_refine_ls_wR_factor_ref 0.1141
_reflns_number_gt 3601
_reflns_number_total 4314
_reflns_threshold_expression >2sigma(I)
_cod_data_source_file ic0100018_2.cif
_cod_data_source_block p-1
_cod_database_code 4319699

loop_
_symmetry_equiv_pos_as_xyz
'x, y, z'
'-x, -y, -z'

loop_
_atom_site_label
_atom_site_type_symbol
_atom_site_fract_x
_atom_site_fract_y
_atom_site_fract_z
_atom_site_U_iso_or_equiv
_atom_site_adp_type
_atom_site_occupancy
_atom_site_symmetry_multiplicity
_atom_site_calc_flag
_atom_site_refinement_flags
_atom_site_disorder_assembly
_atom_site_disorder_group
Mo1 Mo 0.51795(8) 0.53028(6) 0.38186(5) 0.00740(13) Uani 1 1 d . . .
Mo2 Mo 0.28601(9) 0.19207(6) 0.31970(5) 0.00832(13) Uani 1 1 d . . .
Cu1 Cu 0.38572(12) 0.84637(9) 0.29452(7) 0.00831(18) Uani 1 1 d . . .
P1 P 0.2545(2) 0.97493(18) 0.48074(14) 0.0058(3) Uani 1 1 d . . .
O1 O 0.3302(7) 1.1096(5) 0.4457(4) 0.0109(10) Uani 1 1 d . . .
O2 O 0.3670(7) 1.0089(5) 0.6046(4) 0.0091(9) Uani 1 1 d . . .
O3 O 0.2593(7) 0.8461(5) 0.4048(4) 0.0089(9) Uani 1 1 d . . .
O4 O 0.4235(7) 0.6356(5) 0.3231(4) 0.0128(10) Uani 1 1 d . . .
O5 O 0.7390(7) 0.5735(5) 0.3706(4) 0.0137(10) Uani 1 1 d . . .
O6 O 0.5776(8) 0.6215(5) 0.5400(4) 0.0165(11) Uani 1 1 d . . .
O7 O 0.3720(8) 0.3523(5) 0.2635(4) 0.0134(10) Uani 1 1 d . . .
O8 O 0.0576(8) 0.1682(6) 0.3054(5) 0.0250(13) Uani 1 1 d . . .
O9 O 0.2567(11) 0.0517(6) 0.2134(5) 0.0351(17) Uani 1 1 d . . .
O10 O 0.6099(10) 0.2364(8) 0.3546(6) 0.0305(15) Uani 1 1 d . . .
O100 O 0.8694(10) 0.4254(7) 0.5580(6) 0.0388(17) Uani 1 1 d . . .
N1 N 0.1346(8) 0.7309(6) 0.1693(5) 0.0082(11) Uani 1 1 d . . .
N2 N 0.4827(8) 0.8504(6) 0.1653(5) 0.0100(11) Uani 1 1 d . . .
C1 C -0.0405(10) 0.6747(7) 0.1738(6) 0.0122(14) Uani 1 1 d . . .
H1 H -0.0556 0.6806 0.2436 0.015 Uiso 1 1 calc R . .
C2 C -0.2037(11) 0.6065(8) 0.0763(6) 0.0159(15) Uani 1 1 d . . .
H2 H -0.3238 0.5691 0.0828 0.019 Uiso 1 1 calc R . .
C3 C -0.1863(10) 0.5952(8) -0.0281(6) 0.0156(15) Uani 1 1 d . . .
H3 H -0.2936 0.5501 -0.0925 0.019 Uiso 1 1 calc R . .
C4 C -0.0015(10) 0.6533(7) -0.0361(6) 0.0133(14) Uani 1 1 d . . .
C5 C 0.1533(10) 0.7212(7) 0.0663(5) 0.0077(12) Uani 1 1 d . . .
C6 C 0.0370(12) 0.6475(8) -0.1395(6) 0.0168(15) Uani 1 1 d . . .
H6 H -0.0642 0.6034 -0.2071 0.020 Uiso 1 1 calc R . .
C7 C 0.2176(11) 0.7049(8) -0.1412(6) 0.0157(15) Uani 1 1 d . . .
H7 H 0.2383 0.6973 -0.2097 0.019 Uiso 1 1 calc R . .
C8 C 0.3769(11) 0.7771(8) -0.0383(6) 0.0127(14) Uani 1 1 d . . .
C9 C 0.3420(10) 0.7832(7) 0.0641(6) 0.0100(13) Uani 1 1 d . . .
C10 C 0.5698(11) 0.8448(8) -0.0318(6) 0.0172(15) Uani 1 1 d . . .
H10 H 0.6007 0.8421 -0.0970 0.021 Uiso 1 1 calc R . .
C11 C 0.7080(11) 0.9133(8) 0.0701(6) 0.0162(15) Uani 1 1 d . . .
H11 H 0.8339 0.9589 0.0747 0.019 Uiso 1 1 calc R . .
C12 C 0.6626(10) 0.9159(7) 0.1691(6) 0.0118(13) Uani 1 1 d . . .
H12 H 0.7592 0.9639 0.2383 0.014 Uiso 1 1 calc R . .
C13 C 0.0112(9) 0.9343(7) 0.4681(5) 0.0086(13) Uani 1 1 d . . .
H13A H -0.0652 0.9038 0.3894 0.010 Uiso 1 1 calc R . .
H13B H -0.0351 0.8562 0.4983 0.010 Uiso 1 1 calc R . .
H10A H 0.654(11) 0.284(8) 0.426(7) 0.000(18) Uiso 1 1 d . . .
H10B H 0.631(14) 0.181(11) 0.398(9) 0.03(3) Uiso 1 1 d . . .

loop_
_atom_site_aniso_label
_atom_site_aniso_U_11
_atom_site_aniso_U_22
_atom_site_aniso_U_33
_atom_site_aniso_U_23
_atom_site_aniso_U_13
_atom_site_aniso_U_12
Mo1 0.0093(3) 0.0061(3) 0.0065(3) 0.0028(2) 0.0030(2) 0.0020(2)
Mo2 0.0108(3) 0.0063(3) 0.0078(3) 0.0029(2) 0.0041(2) 0.0025(2)
Cu1 0.0067(4) 0.0103(4) 0.0071(4) 0.0011(3) 0.0027(3) 0.0031(3)
P1 0.0053(8) 0.0071(8) 0.0063(8) 0.0032(6) 0.0030(6) 0.0025(6)
O1 0.007(2) 0.014(2) 0.012(2) 0.010(2) 0.0028(19) 0.0016(19)
O2 0.011(2) 0.008(2) 0.007(2) 0.0019(18) 0.0029(19) 0.0033(19)
O3 0.009(2) 0.010(2) 0.009(2) 0.0030(18) 0.0042(19) 0.0041(19)
O4 0.014(3) 0.009(2) 0.015(2) 0.0029(19) 0.005(2) 0.005(2)
O5 0.010(2) 0.015(3) 0.013(2) 0.001(2) 0.003(2) 0.003(2)
O6 0.026(3) 0.010(2) 0.012(2) 0.005(2) 0.010(2) 0.003(2)
O7 0.023(3) 0.007(2) 0.008(2) 0.0043(19) 0.004(2) 0.003(2)
O8 0.010(3) 0.025(3) 0.036(3) 0.022(3) 0.000(2) 0.002(2)
O9 0.070(5) 0.013(3) 0.028(3) 0.010(3) 0.035(3) 0.010(3)
O10 0.035(4) 0.035(4) 0.049(5) 0.030(4) 0.025(3) 0.029(3)
O100 0.036(4) 0.034(4) 0.041(4) 0.013(3) 0.007(3) 0.011(3)
N1 0.005(3) 0.006(3) 0.009(3) 0.001(2) 0.001(2) 0.000(2)
N2 0.008(3) 0.011(3) 0.011(3) 0.005(2) 0.003(2) 0.002(2)
C1 0.008(3) 0.013(3) 0.015(3) 0.003(3) 0.004(3) 0.005(3)
C2 0.011(3) 0.012(3) 0.020(4) 0.004(3) 0.002(3) 0.003(3)
C3 0.010(3) 0.014(3) 0.016(4) 0.001(3) -0.004(3) 0.004(3)
C4 0.016(4) 0.010(3) 0.013(3) 0.002(3) 0.001(3) 0.006(3)
C5 0.010(3) 0.006(3) 0.009(3) 0.004(2) 0.003(3) 0.005(2)
C6 0.025(4) 0.012(3) 0.011(3) 0.004(3) 0.001(3) 0.009(3)
C7 0.023(4) 0.010(3) 0.011(3) 0.004(3) 0.002(3) 0.006(3)
C8 0.019(4) 0.012(3) 0.010(3) 0.004(3) 0.007(3) 0.007(3)
C9 0.013(3) 0.005(3) 0.009(3) 0.001(2) 0.003(3) 0.003(3)
C10 0.025(4) 0.018(4) 0.014(4) 0.006(3) 0.015(3) 0.009(3)
C11 0.017(4) 0.016(4) 0.020(4) 0.007(3) 0.012(3) 0.007(3)
C12 0.007(3) 0.011(3) 0.014(3) 0.003(3) 0.002(3) 0.001(3)
C13 0.007(3) 0.009(3) 0.010(3) 0.003(3) 0.004(3) 0.003(3)

loop_
_atom_type_symbol
_atom_type_description
_atom_type_scat_dispersion_real
_atom_type_scat_dispersion_imag
_atom_type_scat_source
C C 0.0033 0.0016 'International Tables Vol C Tables 4.2.6.8 and 6.1.1.4'
H H 0.0000 0.0000 'International Tables Vol C Tables 4.2.6.8 and 6.1.1.4'
N N 0.0061 0.0033 'International Tables Vol C Tables 4.2.6.8 and 6.1.1.4'
O O 0.0106 0.0060 'International Tables Vol C Tables 4.2.6.8 and 6.1.1.4'
P P 0.1023 0.0942 'International Tables Vol C Tables 4.2.6.8 and 6.1.1.4'
Cu Cu 0.3201 1.2651 'International Tables Vol C Tables 4.2.6.8 and 6.1.1.4'
Mo Mo -1.6832 0.6857 'International Tables Vol C Tables 4.2.6.8 and 6.1.1.4'

loop_
_geom_angle_atom_site_label_1
_geom_angle_atom_site_label_2
_geom_angle_atom_site_label_3
_geom_angle
_geom_angle_site_symmetry_1
_geom_angle_site_symmetry_3
_geom_angle_publ_flag
O5 Mo1 O4 107.0(2) . . ?
O5 Mo1 O7 101.6(2) . . ?
O4 Mo1 O7 99.0(2) . . ?
O5 Mo1 O6 102.1(2) . . ?
O4 Mo1 O6 100.5(2) . . ?
O7 Mo1 O6 143.2(2) . . ?
O5 Mo1 O6 119.0(2) . 2_666 ?
O4 Mo1 O6 134.0(2) . 2_666 ?
O7 Mo1 O6 74.2(2) . 2_666 ?
O6 Mo1 O6 69.8(2) . 2_666 ?
O5 Mo1 Mo2 112.00(17) . . ?
O4 Mo1 Mo2 122.55(17) . . ?
O7 Mo1 Mo2 33.78(14) . . ?
O6 Mo1 Mo2 110.30(15) . . ?
O6 Mo1 Mo2 40.55(14) 2_666 . ?
O8 Mo2 O9 102.5(3) . . ?
O8 Mo2 O7 102.1(2) . . ?
O9 Mo2 O7 102.8(2) . . ?
O8 Mo2 O1 97.5(2) . 1_545 ?
O9 Mo2 O1 98.2(3) . 1_545 ?
O7 Mo2 O1 147.3(2) . 1_545 ?
O8 Mo2 O6 97.5(3) . 2_666 ?
O9 Mo2 O6 160.0(3) . 2_666 ?
O7 Mo2 O6 72.9(2) . 2_666 ?
O1 Mo2 O6 78.8(2) 1_545 2_666 ?
O8 Mo2 O10 175.4(3) . . ?
O9 Mo2 O10 81.8(3) . . ?
O7 Mo2 O10 78.4(2) . . ?
O1 Mo2 O10 80.1(2) 1_545 . ?
O6 Mo2 O10 78.2(2) 2_666 . ?
O8 Mo2 Mo1 104.9(2) . . ?
O9 Mo2 Mo1 132.3(2) . . ?
O7 Mo2 Mo1 33.61(14) . . ?
O1 Mo2 Mo1 115.68(14) 1_545 . ?
O6 Mo2 Mo1 39.47(13) 2_666 . ?
O10 Mo2 Mo1 72.82(17) . . ?
O3 Cu1 O2 95.8(2) . 2_676 ?
O3 Cu1 N2 171.1(2) . . ?
O2 Cu1 N2 89.8(2) 2_676 . ?
O3 Cu1 N1 91.2(2) . . ?
O2 Cu1 N1 166.2(2) 2_676 . ?
N2 Cu1 N1 81.9(2) . . ?
O3 Cu1 O4 89.25(18) . . ?
O2 Cu1 O4 99.51(19) 2_676 . ?
N2 Cu1 O4 96.6(2) . . ?
N1 Cu1 O4 92.5(2) . . ?
O3 P1 O2 113.2(3) . . ?
O3 P1 O1 112.2(3) . . ?
O2 P1 O1 108.1(3) . . ?
O3 P1 C13 107.4(3) . . ?
O2 P1 C13 107.8(3) . . ?
O1 P1 C13 108.0(3) . . ?
P1 O1 Mo2 143.2(3) . 1_565 ?
P1 O2 Cu1 133.7(3) . 2_676 ?
P1 O3 Cu1 127.1(3) . . ?
Mo1 O4 Cu1 159.9(3) . . ?
Mo1 O6 Mo1 110.2(2) . 2_666 ?
Mo1 O6 Mo2 149.6(3) . 2_666 ?
Mo1 O6 Mo2 100.0(2) 2_666 2_666 ?
Mo1 O7 Mo2 112.6(2) . . ?
C1 N1 C5 117.9(6) . . ?
C1 N1 Cu1 129.8(5) . . ?
C5 N1 Cu1 112.1(4) . . ?
C12 N2 C9 119.1(6) . . ?
C12 N2 Cu1 127.7(5) . . ?
C9 N2 Cu1 113.0(4) . . ?
N1 C1 C2 122.2(7) . . ?
C3 C2 C1 120.4(7) . . ?
C2 C3 C4 118.9(7) . . ?
C5 C4 C3 116.7(6) . . ?
C5 C4 C6 118.7(7) . . ?
C3 C4 C6 124.6(7) . . ?
N1 C5 C4 124.0(6) . . ?
N1 C5 C9 116.6(6) . . ?
C4 C5 C9 119.4(6) . . ?
C7 C6 C4 121.6(7) . . ?
C6 C7 C8 120.6(7) . . ?
C9 C8 C10 116.9(6) . . ?
C9 C8 C7 118.5(7) . . ?
C10 C8 C7 124.6(7) . . ?
N2 C9 C8 122.8(6) . . ?
N2 C9 C5 116.2(6) . . ?
C8 C9 C5 121.0(6) . . ?
C11 C10 C8 119.4(7) . . ?
C10 C11 C12 120.6(7) . . ?
N2 C12 C11 121.1(7) . . ?
C13 C13 P1 111.2(6) 2_576 . ?

loop_
_geom_bond_atom_site_label_1
_geom_bond_atom_site_label_2
_geom_bond_distance
_geom_bond_site_symmetry_2
_geom_bond_publ_flag
Mo1 O5 1.706(5) . ?
Mo1 O4 1.723(5) . ?
Mo1 O7 1.924(5) . ?
Mo1 O6 1.939(5) . ?
Mo1 O6 2.071(5) 2_666 ?
Mo1 Mo2 3.2082(8) . ?
Mo2 O8 1.701(6) . ?
Mo2 O9 1.710(6) . ?
Mo2 O7 1.932(5) . ?
Mo2 O1 1.995(5) 1_545 ?
Mo2 O6 2.118(5) 2_666 ?
Mo2 O10 2.359(6) . ?
Cu1 O3 1.931(5) . ?
Cu1 O2 1.947(5) 2_676 ?
Cu1 N2 2.001(6) . ?
Cu1 N1 2.015(6) . ?
Cu1 O4 2.411(5) . ?
P1 O3 1.524(5) . ?
P1 O2 1.529(5) . ?
P1 O1 1.534(5) . ?
P1 C13 1.787(7) . ?
O1 Mo2 1.995(5) 1_565 ?
O2 Cu1 1.947(5) 2_676 ?
O6 Mo1 2.071(5) 2_666 ?
O6 Mo2 2.118(5) 2_666 ?
N1 C1 1.332(9) . ?
N1 C5 1.361(8) . ?
N2 C12 1.340(9) . ?
N2 C9 1.356(9) . ?
C1 C2 1.411(10) . ?
C2 C3 1.374(11) . ?
C3 C4 1.421(11) . ?
C4 C5 1.415(10) . ?
C4 C6 1.434(10) . ?
C5 C9 1.424(9) . ?
C6 C7 1.359(11) . ?
C7 C8 1.438(10) . ?
C8 C9 1.408(9) . ?
C8 C10 1.423(11) . ?
C10 C11 1.355(11) . ?
C11 C12 1.406(10) . ?
C13 C13 1.552(13) 2_576 ?
